data_4036770
loop_
_publ_author_name
'Malassis, Julien'
'Bartlett, Nathan'
'Hands, Kane'
'Selby, Matthew D.'
'Linclau, Bruno'

_publ_section_title
;
 Total Synthesis of (-)-Luminacin D.
;
_journal_issue 9
_journal_name_full 'The Journal of organic chemistry'
_journal_page_first 3818
_journal_page_last 3837
_journal_paper_doi 10.1021/acs.joc.6b00489
_journal_volume 81
_journal_year 2016
_chemical_absolute_configuration ad
_chemical_formula_moiety 'C16 H22 O4 S'
_chemical_formula_sum 'C16 H22 O4 S'
_chemical_formula_weight 310.39
_space_group_crystal_system orthorhombic
_space_group_IT_number 19
_space_group_name_Hall 'P 2ac 2ab'
_space_group_name_H-M_alt 'P 21 21 21'
_atom_sites_solution_hydrogens geom
_atom_sites_solution_primary direct
_audit_creation_date 2014-11-04
_audit_creation_method
;
Olex2 1.2-alpha
(compiled 2014.11.03 svn.r3071 for OlexSys, GUI svn.r4932)
;
_cell_angle_alpha 90
_cell_angle_beta 90
_cell_angle_gamma 90
_cell_formula_units_Z 4
_cell_length_a 5.88884(12)
_cell_length_b 12.3215(3)
_cell_length_c 22.2795(5)
_cell_measurement_reflns_used 10959
_cell_measurement_temperature 100(2)
_cell_measurement_theta_max 32.2600
_cell_measurement_theta_min 1.9970
_cell_volume 1616.59(6)
_computing_cell_refinement
'CrysAlisPro, Agilent Technologies, Version 1.171.37.35 (release 13-08-2014 CrysAlis171 .NET) (compiled Aug 13 2014,18:06:01)'
_computing_data_collection 'CrystalClear-SM Expert 3.1 b27 (Rigaku, 2013)'
_computing_data_reduction
'CrysAlisPro, Agilent Technologies, Version 1.171.37.35 (release 13-08-2014 CrysAlis171 .NET) (compiled Aug 13 2014,18:06:01)'
_computing_molecular_graphics 'Olex2 (Dolomanov et al., 2009)'
_computing_publication_material 'Olex2 (Dolomanov et al., 2009)'
_computing_structure_refinement 'ShelXL (Sheldrick, 2008)'
_computing_structure_solution 'ShelXT (Sheldrick, 2008)'
_diffrn_ambient_temperature 100(2)
_diffrn_detector 'CCD area detector'
_diffrn_detector_area_resol_mean 28.5714
_diffrn_detector_type 'Rigaku HG Saturn724+ (2x2 bin mode)'
_diffrn_measured_fraction_theta_full 0.998
_diffrn_measured_fraction_theta_max 0.953
_diffrn_measurement_details
;
#__ type_ start__ end____ width___ exp.time_
  1 omega  -59.00   48.00   1.0000   10.0000
omega____ theta____ kappa____ phi______ frames
    -      -23.0000   54.0000   30.0000 107

#__ type_ start__ end____ width___ exp.time_
  2 omega -105.00   12.00   1.0000   10.0000
omega____ theta____ kappa____ phi______ frames
    -      -23.0000  -36.0000 -120.0000 117

#__ type_ start__ end____ width___ exp.time_
  3 omega -113.00 -102.00   1.0000   10.0000
omega____ theta____ kappa____ phi______ frames
    -      -23.0000  -18.0000 -180.0000 11

#__ type_ start__ end____ width___ exp.time_
  4 omega  -84.00   53.00   1.0000   10.0000
omega____ theta____ kappa____ phi______ frames
    -      -23.0000   18.0000    0.0000 137

#__ type_ start__ end____ width___ exp.time_
  5 omega -111.00 -100.00   1.0000   10.0000
omega____ theta____ kappa____ phi______ frames
    -      -23.0000  -72.0000 -120.0000 11
;
_diffrn_measurement_device 'four-circle \k diffractometer'
_diffrn_measurement_device_type 'Rigaku AFC12 FRE-VHF'
_diffrn_measurement_method 'profile data from \w-scans'
_diffrn_measurement_specimen_support 'MiTeGen MicroMesh'
_diffrn_orient_matrix_UB_11 0.0203289000
_diffrn_orient_matrix_UB_12 -0.0554998000
_diffrn_orient_matrix_UB_13 -0.0065302000
_diffrn_orient_matrix_UB_21 -0.0553160000
_diffrn_orient_matrix_UB_22 0.0062335000
_diffrn_orient_matrix_UB_23 -0.0280696000
_diffrn_orient_matrix_UB_31 0.1050660000
_diffrn_orient_matrix_UB_32 0.0139708000
_diffrn_orient_matrix_UB_33 -0.0135128000
_diffrn_radiation_collimation 0.3
_diffrn_radiation_monochromator 'Confocal mirrors, HF Varimax'
_diffrn_radiation_probe x-ray
_diffrn_radiation_type MoK\a
_diffrn_radiation_wavelength 0.71073
_diffrn_reflns_av_R_equivalents 0.0242
_diffrn_reflns_av_unetI/netI 0.0274
_diffrn_reflns_Laue_measured_fraction_full 0.998
_diffrn_reflns_Laue_measured_fraction_max 0.953
_diffrn_reflns_limit_h_max 8
_diffrn_reflns_limit_h_min -8
_diffrn_reflns_limit_k_max 18
_diffrn_reflns_limit_k_min -18
_diffrn_reflns_limit_l_max 32
_diffrn_reflns_limit_l_min -33
_diffrn_reflns_number 17203
_diffrn_reflns_point_group_measured_fraction_full 0.999
_diffrn_reflns_point_group_measured_fraction_max 0.930
_diffrn_reflns_theta_full 25.242
_diffrn_reflns_theta_max 32.306
_diffrn_reflns_theta_min 2.465
_diffrn_source 'Rotating Anode'
_diffrn_source_current 55.0
_diffrn_source_power 2.475
_diffrn_source_target Mo
_diffrn_source_type 'Rotating Anode'
_diffrn_source_voltage 45.0
_exptl_absorpt_coefficient_mu 0.213
_exptl_absorpt_correction_T_max 1.00000
_exptl_absorpt_correction_T_min 0.96303
_exptl_absorpt_correction_type multi-scan
_exptl_absorpt_process_details
'CrysAlisPro, Agilent Technologies, Version 1.171.37.35 (release 13-08-2014 CrysAlis171 .NET) (compiled Aug 13 2014,18:06:01) Empirical absorption correction using spherical harmonics, implemented in SCALE3 ABSPACK scaling algorithm.'
_exptl_crystal_colour 'clear colourless'
_exptl_crystal_colour_lustre clear
_exptl_crystal_colour_primary colourless
_exptl_crystal_density_diffrn 1.275
_exptl_crystal_description rod
_exptl_crystal_F_000 664
_exptl_crystal_recrystallization_method
'The material was recrystallised from a mixture of pentane and ethanol by slow evaporation'
_exptl_crystal_size_max 0.16
_exptl_crystal_size_mid 0.03
_exptl_crystal_size_min 0.02
_refine_diff_density_max 0.294
_refine_diff_density_min -0.186
_refine_diff_density_rms 0.046
_refine_ls_abs_structure_details
;
 Flack x determined using 1913 quotients [(I+)-(I-)]/[(I+)+(I-)]
 (Parsons, Flack and Wagner, Acta Cryst. B69 (2013) 249-259).
;
_refine_ls_abs_structure_Flack 0.05(2)
_refine_ls_extinction_method none
_refine_ls_goodness_of_fit_ref 1.066
_refine_ls_hydrogen_treatment constr
_refine_ls_matrix_type full
_refine_ls_number_parameters 195
_refine_ls_number_reflns 5362
_refine_ls_number_restraints 0
_refine_ls_restrained_S_all 1.066
_refine_ls_R_factor_all 0.0370
_refine_ls_R_factor_gt 0.0312
_refine_ls_shift/su_max 0.000
_refine_ls_shift/su_mean 0.000
_refine_ls_structure_factor_coef Fsqd
_refine_ls_weighting_details 'w=1/[\s^2^(Fo^2^)+(0.0402P)^2^+0.1752P] where P=(Fo^2^+2Fc^2^)/3'
_refine_ls_weighting_scheme calc
_refine_ls_wR_factor_gt 0.0730
_refine_ls_wR_factor_ref 0.0755
_reflns_Friedel_coverage 0.709
_reflns_Friedel_fraction_full 1.000
_reflns_Friedel_fraction_max 0.899
_reflns_number_gt 4890
_reflns_number_total 5362
_reflns_threshold_expression 'I > 2\s(I)'
_cod_data_source_file jo6b00489_si_002.cif
_cod_data_source_block syn-9Tol
_cod_original_cell_volume 1616.58(6)
_cod_database_code 4036770
_shelx_space_group_comment
;
The symmetry employed for this shelxl refinement is uniquely defined
by the following loop, which should always be used as a source of
symmetry information in preference to the above space-group names.
They are only intended as comments.
;
_diffrn_measurement_device_type2 'Rigaku AFC12 (Right)'
_reflns_odcompleteness_completeness 95.39
_reflns_odcompleteness_iscentric 1
_reflns_odcompleteness_theta 32.23
_olex2_refinement_description
;
1. Fixed Uiso
 At 1.2 times of:
  All C(H) groups, All C(H,H) groups
 At 1.5 times of:
  All C(H,H,H) groups
2.a Ternary CH refined with riding coordinates:
 C7(H7)
2.b Secondary CH2 refined with riding coordinates:
 C8(H8A,H8B)
2.c Aromatic/amide H refined with riding coordinates:
 C11(H11), C12(H12), C14(H14), C15(H15)
2.d Idealised Me refined as rotating group:
 C2(H2A,H2B,H2C), C3(H3A,H3B,H3C), C4(H4A,H4B,H4C), C9(H9A,H9B,H9C), C16(H16A,
 H16B,H16C)
;
_shelx_shelxl_version_number 2014/7
_olex2_diffrn_ambient_temperature_device 'Oxford Cryosystems'
_olex2_exptl_crystal_mounting_method 'The crystal was mounted on a MITIGEN holder in perfluoroether oil'
_olex2_submission_original_sample_id JM7196-87FL
_olex2_submission_special_instructions 'No special instructions were received'

loop_
_space_group_symop_operation_xyz
'x, y, z'
'-x+1/2, -y, z+1/2'
'-x, y+1/2, -z+1/2'
'x+1/2, -y+1/2, -z'

loop_
_atom_site_label
_atom_site_type_symbol
_atom_site_fract_x
_atom_site_fract_y
_atom_site_fract_z
_atom_site_U_iso_or_equiv
_atom_site_adp_type
_atom_site_occupancy
_atom_site_site_symmetry_order
_atom_site_calc_flag
_atom_site_refinement_flags_posn
S1 S 0.29636(6) 0.34102(3) 0.39377(2) 0.01457(8) Uani 1 1 d .
O1 O 0.68712(19) 0.34043(8) 0.29850(4) 0.0168(2) Uani 1 1 d .
O2 O 0.5473(2) 0.18180(10) 0.26269(5) 0.0244(3) Uani 1 1 d .
O3 O 0.39512(18) 0.12865(9) 0.37690(5) 0.0163(2) Uani 1 1 d .
O4 O 0.2131(2) 0.29700(9) 0.45209(5) 0.0196(2) Uani 1 1 d .
C1 C 0.8002(3) 0.37443(12) 0.24181(6) 0.0167(3) Uani 1 1 d .
C2 C 0.9092(3) 0.48140(14) 0.25938(8) 0.0274(4) Uani 1 1 d .
H2A H 0.7931 0.5323 0.2705 0.041 Uiso 1 1 calc GR
H2B H 0.9938 0.5096 0.2260 0.041 Uiso 1 1 calc GR
H2C H 1.0095 0.4700 0.2928 0.041 Uiso 1 1 calc GR
C3 C 0.6222(3) 0.39149(15) 0.19361(7) 0.0245(3) Uani 1 1 d .
H3A H 0.5550 0.3230 0.1833 0.037 Uiso 1 1 calc GR
H3B H 0.6921 0.4226 0.1587 0.037 Uiso 1 1 calc GR
H3C H 0.5068 0.4397 0.2083 0.037 Uiso 1 1 calc GR
C4 C 0.9780(3) 0.29113(15) 0.22473(8) 0.0273(4) Uani 1 1 d .
H4A H 1.0720 0.2757 0.2589 0.041 Uiso 1 1 calc GR
H4B H 1.0703 0.3192 0.1928 0.041 Uiso 1 1 calc GR
H4C H 0.9045 0.2257 0.2117 0.041 Uiso 1 1 calc GR
C5 C 0.5755(3) 0.24715(12) 0.30186(6) 0.0151(3) Uani 1 1 d .
C6 C 0.4835(3) 0.23246(12) 0.36510(6) 0.0138(3) Uani 1 1 d .
C7 C 0.5989(2) 0.16290(12) 0.40901(6) 0.0149(3) Uani 1 1 d .
H7 H 0.5770 0.1826 0.4512 0.018 Uiso 1 1 calc R
C8 C 0.8173(3) 0.10624(12) 0.39454(7) 0.0192(3) Uani 1 1 d .
H8A H 0.9430 0.1484 0.4103 0.023 Uiso 1 1 calc R
H8B H 0.8347 0.1022 0.3513 0.023 Uiso 1 1 calc R
C9 C 0.8272(3) -0.00846(13) 0.42071(7) 0.0217(3) Uani 1 1 d .
H9A H 0.7075 -0.0516 0.4038 0.032 Uiso 1 1 calc GR
H9B H 0.8091 -0.0050 0.4635 0.032 Uiso 1 1 calc GR
H9C H 0.9712 -0.0408 0.4113 0.032 Uiso 1 1 calc GR
C10 C 0.5060(3) 0.44099(12) 0.41027(6) 0.0150(3) Uani 1 1 d .
C11 C 0.4998(3) 0.53844(13) 0.37928(7) 0.0208(3) Uani 1 1 d .
H11 H 0.3921 0.5496 0.3494 0.025 Uiso 1 1 calc R
C12 C 0.6549(3) 0.61914(12) 0.39306(8) 0.0240(3) Uani 1 1 d .
H12 H 0.6516 0.6841 0.3718 0.029 Uiso 1 1 calc R
C13 C 0.8151(3) 0.60469(12) 0.43801(7) 0.0201(3) Uani 1 1 d .
C14 C 0.8162(3) 0.50640(13) 0.46922(8) 0.0236(3) Uani 1 1 d .
H14 H 0.9220 0.4956 0.4996 0.028 Uiso 1 1 calc R
C15 C 0.6632(3) 0.42486(13) 0.45587(7) 0.0215(3) Uani 1 1 d .
H15 H 0.6655 0.3600 0.4772 0.026 Uiso 1 1 calc R
C16 C 0.9852(3) 0.69178(14) 0.45331(10) 0.0298(4) Uani 1 1 d .
H16A H 1.1351 0.6672 0.4433 0.045 Uiso 1 1 calc GR
H16B H 0.9778 0.7073 0.4955 0.045 Uiso 1 1 calc GR
H16C H 0.9511 0.7563 0.4309 0.045 Uiso 1 1 calc GR

loop_
_atom_site_aniso_label
_atom_site_aniso_U_11
_atom_site_aniso_U_22
_atom_site_aniso_U_33
_atom_site_aniso_U_23
_atom_site_aniso_U_13
_atom_site_aniso_U_12
S1 0.01431(14) 0.01498(14) 0.01443(14) 0.00142(12) 0.00046(13) 0.00049(14)
O1 0.0215(5) 0.0162(4) 0.0125(4) 0.0007(4) 0.0031(4) -0.0042(5)
O2 0.0364(7) 0.0220(6) 0.0149(5) -0.0037(4) 0.0031(5) -0.0090(5)
O3 0.0169(5) 0.0134(5) 0.0186(5) 0.0010(4) 0.0000(4) -0.0045(4)
O4 0.0198(5) 0.0209(5) 0.0182(5) 0.0022(4) 0.0061(5) -0.0004(5)
C1 0.0170(6) 0.0200(6) 0.0130(5) 0.0041(5) 0.0029(6) -0.0011(6)
C2 0.0319(9) 0.0255(8) 0.0249(8) 0.0053(7) 0.0045(7) -0.0118(7)
C3 0.0246(8) 0.0275(8) 0.0213(7) 0.0096(6) -0.0037(6) -0.0013(7)
C4 0.0234(8) 0.0302(9) 0.0284(8) 0.0072(7) 0.0095(7) 0.0072(7)
C5 0.0166(7) 0.0156(7) 0.0132(6) 0.0010(5) 0.0003(5) -0.0013(5)
C6 0.0151(6) 0.0124(6) 0.0141(6) -0.0004(5) 0.0015(5) -0.0028(5)
C7 0.0160(6) 0.0144(6) 0.0142(5) 0.0009(5) 0.0019(5) -0.0022(6)
C8 0.0176(6) 0.0202(6) 0.0199(6) 0.0002(6) 0.0036(6) 0.0020(6)
C9 0.0217(8) 0.0184(7) 0.0249(7) -0.0012(6) 0.0005(6) 0.0041(6)
C10 0.0166(6) 0.0135(6) 0.0148(6) -0.0008(5) 0.0011(5) 0.0010(5)
C11 0.0248(7) 0.0162(6) 0.0214(7) 0.0033(6) -0.0063(6) 0.0012(6)
C12 0.0300(8) 0.0131(6) 0.0290(7) 0.0045(6) -0.0035(7) -0.0008(6)
C13 0.0199(7) 0.0136(6) 0.0269(7) -0.0028(6) 0.0004(7) 0.0008(6)
C14 0.0247(8) 0.0183(7) 0.0279(7) 0.0021(6) -0.0099(7) -0.0008(7)
C15 0.0258(8) 0.0158(6) 0.0230(7) 0.0051(6) -0.0061(6) -0.0009(6)
C16 0.0283(9) 0.0182(7) 0.0430(10) -0.0017(7) -0.0043(8) -0.0032(7)

loop_
_atom_type_symbol
_atom_type_description
_atom_type_scat_dispersion_real
_atom_type_scat_dispersion_imag
_atom_type_scat_source
C C 0.0033 0.0016 'International Tables Vol C Tables 4.2.6.8 and 6.1.1.4'
H H 0.0000 0.0000 'International Tables Vol C Tables 4.2.6.8 and 6.1.1.4'
O O 0.0106 0.0060 'International Tables Vol C Tables 4.2.6.8 and 6.1.1.4'
S S 0.1246 0.1234 'International Tables Vol C Tables 4.2.6.8 and 6.1.1.4'

loop_
_geom_angle_atom_site_label_1
_geom_angle_atom_site_label_2
_geom_angle_atom_site_label_3
_geom_angle
O4 S1 C6 103.54(6)
O4 S1 C10 107.43(7)
C10 S1 C6 99.12(7)
C5 O1 C1 120.92(11)
C6 O3 C7 61.58(9)
O1 C1 C2 102.40(11)
O1 C1 C3 109.32(13)
O1 C1 C4 109.38(12)
C3 C1 C2 110.79(14)
C4 C1 C2 111.18(15)
C4 C1 C3 113.22(13)
C1 C2 H2A 109.5
C1 C2 H2B 109.5
C1 C2 H2C 109.5
H2A C2 H2B 109.5
H2A C2 H2C 109.5
H2B C2 H2C 109.5
C1 C3 H3A 109.5
C1 C3 H3B 109.5
C1 C3 H3C 109.5
H3A C3 H3B 109.5
H3A C3 H3C 109.5
H3B C3 H3C 109.5
C1 C4 H4A 109.5
C1 C4 H4B 109.5
C1 C4 H4C 109.5
H4A C4 H4B 109.5
H4A C4 H4C 109.5
H4B C4 H4C 109.5
O1 C5 C6 109.40(12)
O2 C5 O1 127.55(13)
O2 C5 C6 123.05(13)
O3 C6 S1 111.92(10)
O3 C6 C5 114.43(12)
O3 C6 C7 61.00(9)
C5 C6 S1 116.54(10)
C7 C6 S1 117.95(10)
C7 C6 C5 121.50(13)
O3 C7 C6 57.42(9)
O3 C7 H7 115.8
O3 C7 C8 117.75(12)
C6 C7 H7 115.8
C6 C7 C8 121.74(12)
C8 C7 H7 115.8
C7 C8 H8A 109.1
C7 C8 H8B 109.1
C7 C8 C9 112.39(13)
H8A C8 H8B 107.9
C9 C8 H8A 109.1
C9 C8 H8B 109.1
C8 C9 H9A 109.5
C8 C9 H9B 109.5
C8 C9 H9C 109.5
H9A C9 H9B 109.5
H9A C9 H9C 109.5
H9B C9 H9C 109.5
C11 C10 S1 118.54(12)
C11 C10 C15 120.41(14)
C15 C10 S1 120.91(12)
C10 C11 H11 120.2
C12 C11 C10 119.63(14)
C12 C11 H11 120.2
C11 C12 H12 119.4
C11 C12 C13 121.10(14)
C13 C12 H12 119.4
C12 C13 C14 118.27(15)
C12 C13 C16 121.60(15)
C14 C13 C16 120.13(15)
C13 C14 H14 119.3
C15 C14 C13 121.37(15)
C15 C14 H14 119.3
C10 C15 H15 120.4
C14 C15 C10 119.21(14)
C14 C15 H15 120.4
C13 C16 H16A 109.5
C13 C16 H16B 109.5
C13 C16 H16C 109.5
H16A C16 H16B 109.5
H16A C16 H16C 109.5
H16B C16 H16C 109.5

loop_
_geom_bond_atom_site_label_1
_geom_bond_atom_site_label_2
_geom_bond_distance
S1 O4 1.4910(11)
S1 C6 1.8471(15)
S1 C10 1.7824(16)
O1 C1 1.4882(16)
O1 C5 1.3261(17)
O2 C5 1.1990(18)
O3 C6 1.4057(17)
O3 C7 1.4592(18)
C1 C2 1.517(2)
C1 C3 1.515(2)
C1 C4 1.515(2)
C2 H2A 0.9600
C2 H2B 0.9600
C2 H2C 0.9600
C3 H3A 0.9600
C3 H3B 0.9600
C3 H3C 0.9600
C4 H4A 0.9600
C4 H4B 0.9600
C4 H4C 0.9600
C5 C6 1.5202(19)
C6 C7 1.467(2)
C7 H7 0.9800
C7 C8 1.499(2)
C8 H8A 0.9700
C8 H8B 0.9700
C8 C9 1.530(2)
C9 H9A 0.9600
C9 H9B 0.9600
C9 H9C 0.9600
C10 C11 1.386(2)
C10 C15 1.389(2)
C11 H11 0.9300
C11 C12 1.385(2)
C12 H12 0.9300
C12 C13 1.388(2)
C13 C14 1.397(2)
C13 C16 1.507(2)
C14 H14 0.9300
C14 C15 1.382(2)
C15 H15 0.9300
C16 H16A 0.9600
C16 H16B 0.9600
C16 H16C 0.9600
